data_4305476
loop_
_publ_author_name
'D. B. Ambili Raj'
'S. Biju'
'M. L. P. Reddy'

_publ_section_title
;
One-, Two-, and Three-Dimensional Arrays of
Eu3+-4,4,5,5,5-pentafluoro-1-(naphthalen-2-yl)pentane-1,3-dione complexes:
Synthesis, Crystal Structure and Photophysical Properties
;
_journal_name_full 'Inorganic Chemistry'
_journal_page_first 8091
_journal_page_last 8100
_journal_paper_doi 10.1021/ic8004757
_journal_volume 47
_journal_year 2008
_chemical_formula_sum 'C57 H36 Cl3 Eu F15 N2 O6.5'
_chemical_formula_weight 1396.19
_chemical_name_systematic
;
 ?
;
_space_group_IT_number 2
_symmetry_cell_setting triclinic
_symmetry_space_group_name_Hall '-P 1'
_symmetry_space_group_name_H-M 'P -1'
_atom_sites_solution_hydrogens geom
_atom_sites_solution_primary direct
_atom_sites_solution_secondary difmap
_audit_creation_method SHELXL-97
_cell_angle_alpha 96.238(19)
_cell_angle_beta 93.336(18)
_cell_angle_gamma 96.523(19)
_cell_formula_units_Z 2
_cell_length_a 10.338(4)
_cell_length_b 14.784(6)
_cell_length_c 19.431(7)
_cell_measurement_reflns_used 7906
_cell_measurement_temperature 293(2)
_cell_measurement_theta_max 28.1
_cell_measurement_theta_min 2.4
_cell_volume 2926(2)
_computing_cell_refinement 'APEX2/SAINT (Bruker, 2004)'
_computing_data_collection 'APEX2 (Bruker, 2004)'
_computing_data_reduction 'SAINT/XPREP (Bruker, 2004)'
_computing_molecular_graphics 'ORTEP 32 (Farrugia, 1997)'
_computing_publication_material 'SHELXL-97 (Sheldrick, 1997)'
_computing_structure_refinement 'SHELXL-97 (Sheldrick, 1997)'
_computing_structure_solution 'SIR92 (Altomare etal., 1993)'
_diffrn_ambient_temperature 293(2)
_diffrn_measured_fraction_theta_full 0.998
_diffrn_measured_fraction_theta_max 0.998
_diffrn_measurement_device_type 'Bruker axs (Kappa apex2)'
_diffrn_measurement_method '\w and \f scan'
_diffrn_radiation_monochromator graphite
_diffrn_radiation_source 'fine-focus sealed tube'
_diffrn_radiation_type MoK\a
_diffrn_radiation_wavelength 0.71073
_diffrn_reflns_av_R_equivalents 0.0273
_diffrn_reflns_av_sigmaI/netI 0.0195
_diffrn_reflns_limit_h_max 12
_diffrn_reflns_limit_h_min -11
_diffrn_reflns_limit_k_max 17
_diffrn_reflns_limit_k_min -17
_diffrn_reflns_limit_l_max 23
_diffrn_reflns_limit_l_min -23
_diffrn_reflns_number 51395
_diffrn_reflns_theta_full 25.00
_diffrn_reflns_theta_max 25.00
_diffrn_reflns_theta_min 1.06
_diffrn_standards_decay_% 0
_exptl_absorpt_coefficient_mu 1.308
_exptl_absorpt_correction_T_max 0.7922
_exptl_absorpt_correction_T_min 0.7211
_exptl_absorpt_correction_type multi-scan
_exptl_absorpt_process_details '(Blessing, 1995)'
_exptl_crystal_colour colourless
_exptl_crystal_density_diffrn 1.585
_exptl_crystal_density_method 'not measured'
_exptl_crystal_description prismatic
_exptl_crystal_F_000 1386
_exptl_crystal_size_max 0.20
_exptl_crystal_size_mid 0.15
_exptl_crystal_size_min 0.15
_refine_diff_density_max 1.016
_refine_diff_density_min -0.613
_refine_diff_density_rms 0.122
_refine_ls_extinction_method none
_refine_ls_goodness_of_fit_ref 1.111
_refine_ls_hydrogen_treatment constr
_refine_ls_matrix_type full
_refine_ls_number_parameters 825
_refine_ls_number_reflns 10300
_refine_ls_number_restraints 32
_refine_ls_restrained_S_all 1.122
_refine_ls_R_factor_all 0.0520
_refine_ls_R_factor_gt 0.0436
_refine_ls_shift/su_max 0.000
_refine_ls_shift/su_mean 0.000
_refine_ls_structure_factor_coef Fsqd
_refine_ls_weighting_details 'calc w=1/[\s^2^(Fo^2^)+(0.0846P)^2^+4.0841P] where P=(Fo^2^+2Fc^2^)/3'
_refine_ls_weighting_scheme calc
_refine_ls_wR_factor_gt 0.1252
_refine_ls_wR_factor_ref 0.1400
_reflns_number_gt 9173
_reflns_number_total 10300
_reflns_threshold_expression >2sigma(I)
_cod_data_source_file ic8004757_si_002.cif
_cod_data_source_block bijubpy1
_cod_original_cell_volume 2925.7(18)
_cod_original_formula_sum 'C57 H36 Cl3 Eu F15 N2 O6.50'
_cod_database_code 4305476

loop_
_symmetry_equiv_pos_as_xyz
'x, y, z'
'-x, -y, -z'

loop_
_atom_site_label
_atom_site_type_symbol
_atom_site_fract_x
_atom_site_fract_y
_atom_site_fract_z
_atom_site_U_iso_or_equiv
_atom_site_adp_type
_atom_site_occupancy
_atom_site_symmetry_multiplicity
_atom_site_calc_flag
_atom_site_refinement_flags
_atom_site_disorder_assembly
_atom_site_disorder_group
C1 C 0.7795(7) 0.2811(4) 0.5364(3) 0.0723(16) Uani 1 1 d . . .
H1 H 0.8697 0.2957 0.5388 0.087 Uiso 1 1 calc R . .
C2 C 0.7101(9) 0.2865(5) 0.4752(3) 0.090(2) Uani 1 1 d . . .
H2 H 0.7522 0.3038 0.4368 0.108 Uiso 1 1 calc R . .
C3 C 0.5793(9) 0.2662(5) 0.4717(4) 0.096(2) Uani 1 1 d . . .
H3 H 0.5298 0.2702 0.4308 0.115 Uiso 1 1 calc R . .
C4 C 0.5190(7) 0.2394(4) 0.5288(4) 0.0811(19) Uani 1 1 d . . .
H4 H 0.4289 0.2241 0.5264 0.097 Uiso 1 1 calc R . .
C5 C 0.5943(5) 0.2354(3) 0.5906(3) 0.0603(13) Uani 1 1 d . . .
C6 C 0.5389(5) 0.2076(3) 0.6547(3) 0.0604(14) Uani 1 1 d . . .
C7 C 0.4068(6) 0.1813(5) 0.6582(4) 0.0827(19) Uani 1 1 d . . .
H7 H 0.3493 0.1810 0.6196 0.099 Uiso 1 1 calc R . .
C8 C 0.3614(6) 0.1558(6) 0.7185(5) 0.100(3) Uani 1 1 d . . .
H8 H 0.2725 0.1389 0.7212 0.120 Uiso 1 1 calc R . .
C9 C 0.4477(7) 0.1549(5) 0.7765(4) 0.087(2) Uani 1 1 d . . .
H9 H 0.4189 0.1370 0.8180 0.105 Uiso 1 1 calc R . .
C10 C 0.5784(6) 0.1819(5) 0.7690(4) 0.0734(16) Uani 1 1 d . . .
H10 H 0.6379 0.1820 0.8068 0.088 Uiso 1 1 calc R . .
C11 C 1.1283(6) 0.3969(4) 0.6620(3) 0.0693(15) Uani 1 1 d . . .
C12 C 1.2112(6) 0.3888(5) 0.7180(3) 0.0761(17) Uani 1 1 d . . .
H12 H 1.2929 0.4233 0.7225 0.091 Uiso 1 1 calc R . .
C13 C 1.1791(4) 0.3310(3) 0.7695(2) 0.0492(10) Uani 1 1 d . . .
C14 C 1.2668(4) 0.3327(3) 0.8334(2) 0.0496(10) Uani 1 1 d . . .
C15 C 1.3912(5) 0.3854(4) 0.8442(3) 0.0670(14) Uani 1 1 d . . .
H15 H 1.4243 0.4159 0.8085 0.080 Uiso 1 1 calc R . .
C16 C 1.4617(5) 0.3920(5) 0.9047(3) 0.0740(16) Uani 1 1 d . . .
H16 H 1.5428 0.4274 0.9102 0.089 Uiso 1 1 calc R . .
C17 C 1.4161(5) 0.3468(4) 0.9602(3) 0.0651(14) Uani 1 1 d . . .
C18 C 1.4850(7) 0.3556(5) 1.0263(4) 0.089(2) Uani 1 1 d . . .
H18 H 1.5666 0.3901 1.0332 0.107 Uiso 1 1 calc R . .
C19 C 1.4346(8) 0.3149(6) 1.0795(4) 0.097(2) Uani 1 1 d . . .
H19 H 1.4811 0.3227 1.1226 0.117 Uiso 1 1 calc R . .
C20 C 1.3122(9) 0.2608(6) 1.0702(4) 0.100(2) Uani 1 1 d . . .
H20 H 1.2782 0.2331 1.1071 0.120 Uiso 1 1 calc R . .
C21 C 1.2438(7) 0.2490(5) 1.0072(3) 0.0814(18) Uani 1 1 d . . .
H21 H 1.1634 0.2129 1.0012 0.098 Uiso 1 1 calc R . .
C24 C 1.1734(7) 0.4676(5) 0.6102(4) 0.0861(19) Uani 1 1 d . . .
C22 C 1.2939(5) 0.2913(4) 0.9509(3) 0.0566(12) Uani 1 1 d . . .
C23 C 1.2216(5) 0.2861(3) 0.8860(3) 0.0513(11) Uani 1 1 d . . .
H23 H 1.1411 0.2500 0.8790 0.062 Uiso 1 1 calc R . .
C25 C 1.2008(14) 0.4230(8) 0.5447(7) 0.136(4) Uani 1 1 d . . .
C30 C 1.1686(5) -0.0112(4) 0.5818(3) 0.0611(13) Uani 1 1 d . . .
H30 H 1.1609 -0.0489 0.6170 0.073 Uiso 1 1 calc R . .
C31 C 1.2510(6) -0.0273(4) 0.5310(4) 0.0728(16) Uani 1 1 d . . .
H31 H 1.2995 -0.0765 0.5324 0.087 Uiso 1 1 calc R . .
C32 C 1.2661(6) 0.0268(4) 0.4766(3) 0.0687(15) Uani 1 1 d . . .
C33 C 1.3509(7) 0.0110(5) 0.4241(4) 0.088(2) Uani 1 1 d . . .
H33 H 1.4020 -0.0368 0.4251 0.105 Uiso 1 1 calc R . .
C34 C 1.3590(8) 0.0645(5) 0.3720(4) 0.094(2) Uani 1 1 d . . .
H34 H 1.4157 0.0526 0.3376 0.113 Uiso 1 1 calc R . .
C35 C 1.2851(8) 0.1368(6) 0.3686(4) 0.088(2) Uani 1 1 d . . .
H35 H 1.2915 0.1724 0.3320 0.105 Uiso 1 1 calc R . .
C36 C 1.2036(6) 0.1551(4) 0.4190(3) 0.0723(16) Uani 1 1 d . . .
H36 H 1.1558 0.2045 0.4172 0.087 Uiso 1 1 calc R . .
C37 C 1.1895(5) 0.1012(3) 0.4740(3) 0.0575(12) Uani 1 1 d . . .
C38 C 1.1061(5) 0.1171(3) 0.5273(3) 0.0524(11) Uani 1 1 d . . .
H38 H 1.0567 0.1659 0.5265 0.063 Uiso 1 1 calc R . .
C29 C 1.0945(4) 0.0635(3) 0.5804(3) 0.0499(11) Uani 1 1 d . . .
C28 C 1.0078(4) 0.0882(3) 0.6368(3) 0.0473(10) Uani 1 1 d . . .
C27 C 0.9938(5) 0.0363(3) 0.6930(3) 0.0548(12) Uani 1 1 d . . .
H27 H 1.0379 -0.0150 0.6938 0.066 Uiso 1 1 calc R . .
C26 C 0.9181(5) 0.0579(3) 0.7465(3) 0.0506(11) Uani 1 1 d . . .
C39 C 0.8992(7) -0.0081(4) 0.8019(3) 0.0700(15) Uani 1 1 d . . .
C40 C 0.9745(12) 0.0248(6) 0.8696(4) 0.107(3) Uani 1 1 d . . .
C41 C 0.7541(7) 0.4661(4) 0.7488(3) 0.0740(17) Uani 1 1 d . . .
C42 C 0.7651(6) 0.4696(4) 0.8195(3) 0.0664(15) Uani 1 1 d . A .
H42 H 0.7429 0.5209 0.8463 0.080 Uiso 1 1 calc R . .
C43 C 0.8092(4) 0.3976(3) 0.8528(2) 0.0459(10) Uani 1 1 d . . .
C44 C 0.8261(4) 0.4053(3) 0.9296(2) 0.0458(10) Uani 1 1 d . A .
C45 C 0.8191(5) 0.4881(3) 0.9718(3) 0.0558(12) Uani 1 1 d . . .
H45 H 0.7999 0.5396 0.9515 0.067 Uiso 1 1 calc R A .
C46 C 0.8403(6) 0.4931(4) 1.0418(3) 0.0629(13) Uani 1 1 d . A .
H46 H 0.8343 0.5482 1.0688 0.075 Uiso 1 1 calc R . .
C47 C 0.8713(5) 0.4168(4) 1.0749(3) 0.0584(12) Uani 1 1 d . . .
C48 C 0.8983(7) 0.4206(5) 1.1474(3) 0.0770(17) Uani 1 1 d . A .
H48 H 0.8928 0.4747 1.1758 0.092 Uiso 1 1 calc R . .
C49 C 0.9318(8) 0.3468(6) 1.1758(3) 0.095(2) Uani 1 1 d . . .
H49 H 0.9519 0.3515 1.2235 0.114 Uiso 1 1 calc R A .
C50 C 0.9370(8) 0.2633(6) 1.1354(4) 0.095(2) Uani 1 1 d . A .
H50 H 0.9592 0.2127 1.1560 0.114 Uiso 1 1 calc R . .
C51 C 0.9095(7) 0.2569(5) 1.0660(3) 0.0771(17) Uani 1 1 d . . .
H51 H 0.9118 0.2010 1.0392 0.093 Uiso 1 1 calc R A .
C52 C 0.8771(5) 0.3333(4) 1.0328(3) 0.0547(11) Uani 1 1 d . A .
C53 C 0.8549(5) 0.3298(3) 0.9607(2) 0.0499(10) Uani 1 1 d . . .
H53 H 0.8596 0.2750 0.9331 0.060 Uiso 1 1 calc R A .
C54 C 0.7353(12) 0.5601(6) 0.7135(4) 0.104(4) Uani 0.770(10) 1 d PD A 1
C55 C 0.6167(12) 0.5459(6) 0.6747(5) 0.129(5) Uani 0.770(10) 1 d PD A 1
F11 F 0.8190(10) 0.5843(7) 0.6638(6) 0.189(7) Uani 0.770(10) 1 d PD A 1
F12 F 0.7408(9) 0.6341(4) 0.7598(3) 0.109(3) Uani 0.770(10) 1 d PD A 1
F13 F 0.5995(8) 0.4768(4) 0.6267(4) 0.147(4) Uani 0.770(10) 1 d PD A 1
F14 F 0.5966(10) 0.6205(5) 0.6440(4) 0.146(4) Uani 0.770(10) 1 d PD A 1
F15 F 0.5378(7) 0.5329(7) 0.7265(5) 0.154(4) Uani 0.770(10) 1 d PD A 1
C55' C 0.7129(18) 0.5699(12) 0.6609(10) 0.069(7) Uiso 0.230(10) 1 d PD A 2
C54' C 0.6563(17) 0.5297(11) 0.7201(9) 0.031(4) Uiso 0.230(10) 1 d PD A 2
F11' F 0.656(3) 0.6029(15) 0.7661(12) 0.115(9) Uiso 0.230(10) 1 d PD A 2
F12' F 0.534(3) 0.489(4) 0.711(3) 0.28(3) Uiso 0.230(10) 1 d PD A 2
F13' F 0.677(2) 0.4993(11) 0.6127(12) 0.113(8) Uiso 0.230(10) 1 d PD A 2
F14' F 0.6665(18) 0.6428(12) 0.6390(13) 0.096(7) Uiso 0.230(10) 1 d PD A 2
F15' F 0.8434(16) 0.5869(13) 0.6624(8) 0.055(5) Uiso 0.230(10) 1 d PD A 2
N1 N 0.7233(4) 0.2557(3) 0.5937(2) 0.0575(10) Uani 1 1 d . A .
N2 N 0.6230(4) 0.2076(3) 0.7103(2) 0.0603(11) Uani 1 1 d . A .
O1 O 1.0153(4) 0.3565(3) 0.6470(2) 0.0682(10) Uani 1 1 d . A .
O2 O 1.0738(3) 0.2791(2) 0.76577(18) 0.0576(8) Uani 1 1 d . A .
O3 O 0.8581(3) 0.1266(2) 0.75789(18) 0.0521(8) Uani 1 1 d . A .
O4 O 0.9508(3) 0.1574(2) 0.63074(17) 0.0531(8) Uani 1 1 d . A .
O5 O 0.7817(5) 0.4069(3) 0.70370(18) 0.0733(11) Uani 1 1 d . A .
O6 O 0.8340(4) 0.3250(2) 0.82031(17) 0.0544(8) Uani 1 1 d . A .
F1 F 1.0794(6) 0.5206(4) 0.5960(3) 0.141(2) Uani 1 1 d . . .
F2 F 1.2748(6) 0.5283(4) 0.6367(3) 0.135(2) Uani 1 1 d . . .
F3 F 1.1070(9) 0.3694(5) 0.5137(3) 0.182(4) Uani 1 1 d . . .
F4 F 1.2961(10) 0.3718(6) 0.5600(5) 0.219(5) Uani 1 1 d . . .
F5 F 1.2475(9) 0.4888(5) 0.5056(3) 0.183(3) Uani 1 1 d . . .
F6 F 0.7720(5) -0.0231(4) 0.8154(3) 0.1219(17) Uani 1 1 d . . .
F7 F 0.9312(6) -0.0915(2) 0.7816(2) 0.1101(16) Uani 1 1 d . . .
F8 F 0.9418(8) 0.1005(3) 0.8988(2) 0.143(2) Uani 1 1 d . . .
F9 F 0.9529(8) -0.0388(4) 0.9149(2) 0.143(2) Uani 1 1 d . . .
F10 F 1.0997(7) 0.0369(5) 0.8578(3) 0.150(2) Uani 1 1 d . . .
Eu1 Eu 0.86614(2) 0.265631(14) 0.706666(11) 0.04422(10) Uani 1 1 d . . .
Cl1 Cl 0.3924(6) 0.7242(3) 0.7317(2) 0.209(2) Uani 1 1 d D . .
C56 C 0.3571(10) 0.8161(7) 0.7859(6) 0.093(6) Uani 0.490(6) 1 d PD B 3
H56 H 0.3177 0.7987 0.8279 0.112 Uiso 0.490(6) 1 calc PR B 3
Cl2 Cl 0.5147(6) 0.8710(5) 0.8018(3) 0.154(3) Uani 0.490(6) 1 d PD B 3
Cl3 Cl 0.2639(10) 0.8797(9) 0.7389(8) 0.251(8) Uani 0.490(6) 1 d PD B 3
C56' C 0.2950(12) 0.8084(7) 0.7551(7) 0.139(10) Uani 0.510(6) 1 d PD B 4
H56' H 0.2615 0.7978 0.8001 0.166 Uiso 0.510(6) 1 calc PR B 4
Cl3' Cl 0.3493(12) 0.9238(5) 0.7576(6) 0.204(5) Uani 0.510(6) 1 d PD B 4
Cl2' Cl 0.1641(8) 0.7872(5) 0.6920(3) 0.151(3) Uani 0.510(6) 1 d PD B 4
C57 C 0.643(2) -0.0037(14) 1.0438(11) 0.126(6) Uiso 0.50 1 d PD . .
C58 C 0.567(3) 0.0171(15) 0.9795(12) 0.29(2) Uiso 0.50 1 d PD . .
O7 O 0.565(2) 0.1037(14) 0.9672(10) 0.140(9) Uiso 0.369(19) 1 d PD C 5
O7' O 0.468(4) 0.068(3) 0.985(2) 0.11(2) Uiso 0.133(19) 1 d PD . 6

loop_
_atom_site_aniso_label
_atom_site_aniso_U_11
_atom_site_aniso_U_22
_atom_site_aniso_U_33
_atom_site_aniso_U_23
_atom_site_aniso_U_13
_atom_site_aniso_U_12
C1 0.092(4) 0.069(4) 0.053(3) 0.011(3) -0.017(3) 0.006(3)
C2 0.128(6) 0.074(4) 0.062(4) 0.017(3) -0.037(4) 0.003(4)
C3 0.124(6) 0.079(4) 0.080(5) 0.020(4) -0.052(5) 0.009(4)
C4 0.074(4) 0.066(4) 0.097(5) 0.004(3) -0.041(4) 0.009(3)
C5 0.066(3) 0.037(2) 0.073(3) -0.005(2) -0.026(3) 0.014(2)
C6 0.046(3) 0.040(2) 0.090(4) -0.012(2) -0.018(3) 0.012(2)
C7 0.053(3) 0.084(4) 0.103(5) -0.012(4) -0.011(3) 0.005(3)
C8 0.047(3) 0.104(6) 0.135(7) -0.029(5) -0.006(4) 0.001(3)
C9 0.066(4) 0.087(5) 0.104(5) -0.009(4) 0.021(4) 0.003(3)
C10 0.056(3) 0.082(4) 0.082(4) 0.004(3) 0.005(3) 0.012(3)
C11 0.063(3) 0.084(4) 0.060(3) 0.018(3) -0.004(3) -0.002(3)
C12 0.055(3) 0.102(5) 0.069(4) 0.025(3) -0.005(3) -0.013(3)
C13 0.043(2) 0.055(3) 0.049(3) 0.001(2) -0.0005(19) 0.009(2)
C14 0.040(2) 0.056(3) 0.051(3) 0.001(2) -0.0016(19) 0.0072(19)
C15 0.047(3) 0.084(4) 0.068(3) 0.014(3) -0.002(2) -0.002(3)
C16 0.044(3) 0.090(4) 0.081(4) 0.008(3) -0.012(3) -0.008(3)
C17 0.051(3) 0.074(4) 0.066(3) -0.001(3) -0.015(2) 0.009(2)
C18 0.080(4) 0.103(5) 0.077(4) 0.000(4) -0.032(4) 0.003(4)
C19 0.104(6) 0.120(6) 0.063(4) 0.009(4) -0.034(4) 0.015(5)
C20 0.114(6) 0.123(6) 0.063(4) 0.026(4) -0.015(4) 0.006(5)
C21 0.079(4) 0.098(5) 0.065(4) 0.022(3) -0.012(3) 0.000(3)
C24 0.087(5) 0.082(4) 0.086(5) 0.013(4) -0.006(4) -0.002(4)
C22 0.055(3) 0.057(3) 0.057(3) 0.004(2) -0.006(2) 0.014(2)
C23 0.045(2) 0.051(3) 0.055(3) 0.001(2) -0.008(2) 0.004(2)
C25 0.169(11) 0.100(7) 0.136(9) 0.012(7) 0.033(8) -0.003(7)
C30 0.063(3) 0.050(3) 0.071(3) 0.002(2) 0.004(3) 0.014(2)
C31 0.072(4) 0.048(3) 0.099(5) -0.008(3) 0.011(3) 0.020(3)
C32 0.062(3) 0.055(3) 0.082(4) -0.021(3) 0.011(3) 0.000(2)
C33 0.081(4) 0.071(4) 0.105(5) -0.023(4) 0.034(4) 0.002(3)
C34 0.097(5) 0.088(5) 0.089(5) -0.023(4) 0.040(4) -0.011(4)
C35 0.095(5) 0.095(5) 0.064(4) -0.007(3) 0.019(3) -0.018(4)
C36 0.075(4) 0.072(4) 0.063(3) -0.009(3) 0.001(3) -0.003(3)
C37 0.052(3) 0.052(3) 0.060(3) -0.012(2) -0.003(2) -0.005(2)
C38 0.050(3) 0.049(3) 0.055(3) -0.006(2) -0.005(2) 0.007(2)
C29 0.045(2) 0.045(2) 0.055(3) -0.008(2) -0.006(2) 0.0051(19)
C28 0.042(2) 0.042(2) 0.055(3) -0.004(2) -0.0085(19) 0.0064(18)
C27 0.058(3) 0.043(2) 0.066(3) 0.006(2) 0.002(2) 0.016(2)
C26 0.054(3) 0.042(2) 0.056(3) 0.008(2) -0.002(2) 0.006(2)
C39 0.089(4) 0.048(3) 0.075(4) 0.008(3) 0.011(3) 0.014(3)
C40 0.179(10) 0.082(5) 0.070(4) 0.020(4) 0.003(5) 0.045(6)
C41 0.107(5) 0.058(3) 0.061(3) 0.005(3) -0.010(3) 0.038(3)
C42 0.095(4) 0.052(3) 0.058(3) 0.003(2) 0.005(3) 0.037(3)
C43 0.044(2) 0.042(2) 0.052(2) 0.0006(19) -0.0013(19) 0.0099(18)
C44 0.042(2) 0.042(2) 0.053(3) 0.0004(19) 0.0025(19) 0.0101(18)
C45 0.063(3) 0.048(3) 0.057(3) 0.001(2) -0.002(2) 0.019(2)
C46 0.070(3) 0.055(3) 0.060(3) -0.009(2) -0.003(3) 0.016(3)
C47 0.055(3) 0.069(3) 0.050(3) 0.001(2) 0.003(2) 0.009(2)
C48 0.085(4) 0.092(5) 0.052(3) -0.002(3) 0.001(3) 0.015(3)
C49 0.103(5) 0.140(7) 0.048(3) 0.022(4) -0.001(3) 0.027(5)
C50 0.122(6) 0.107(6) 0.067(4) 0.032(4) 0.014(4) 0.043(5)
C51 0.105(5) 0.075(4) 0.061(3) 0.022(3) 0.012(3) 0.037(4)
C52 0.055(3) 0.060(3) 0.053(3) 0.009(2) 0.008(2) 0.017(2)
C53 0.055(3) 0.044(2) 0.051(3) 0.001(2) 0.005(2) 0.012(2)
C54 0.147(11) 0.088(7) 0.079(6) -0.013(5) -0.022(7) 0.049(8)
C55 0.139(12) 0.103(9) 0.152(13) 0.034(9) -0.010(10) 0.032(8)
F11 0.128(8) 0.177(9) 0.312(15) 0.177(10) 0.099(8) 0.044(6)
F12 0.168(7) 0.064(3) 0.095(4) -0.010(3) -0.021(4) 0.053(4)
F13 0.135(7) 0.083(4) 0.207(9) 0.004(5) -0.110(6) 0.019(4)
F14 0.201(10) 0.147(6) 0.126(6) 0.081(5) 0.010(6) 0.113(7)
F15 0.088(4) 0.168(7) 0.254(10) 0.146(7) 0.089(6) 0.069(4)
N1 0.064(3) 0.051(2) 0.056(2) 0.0009(19) -0.016(2) 0.0148(19)
N2 0.048(2) 0.059(3) 0.073(3) 0.002(2) -0.006(2) 0.0111(19)
O1 0.067(2) 0.075(2) 0.061(2) 0.0262(19) -0.0129(18) -0.0037(19)
O2 0.0510(19) 0.060(2) 0.060(2) 0.0148(16) -0.0132(15) -0.0021(16)
O3 0.0537(18) 0.0461(18) 0.0579(19) 0.0057(15) 0.0052(15) 0.0119(14)
O4 0.062(2) 0.0529(19) 0.0475(17) 0.0034(14) -0.0013(15) 0.0230(16)
O5 0.121(3) 0.058(2) 0.0462(19) 0.0075(17) -0.007(2) 0.038(2)
O6 0.071(2) 0.0438(18) 0.0498(18) 0.0026(14) -0.0040(16) 0.0214(16)
F1 0.157(5) 0.117(4) 0.182(5) 0.097(4) 0.058(4) 0.067(4)
F2 0.163(5) 0.115(4) 0.111(4) 0.039(3) -0.019(3) -0.065(4)
F3 0.272(9) 0.146(5) 0.101(4) -0.031(4) 0.058(5) -0.073(6)
F4 0.250(10) 0.213(8) 0.260(10) 0.122(8) 0.164(8) 0.149(8)
F5 0.258(9) 0.165(6) 0.127(5) 0.068(4) 0.062(5) -0.044(6)
F6 0.107(3) 0.117(4) 0.151(4) 0.072(3) 0.027(3) -0.009(3)
F7 0.202(5) 0.0498(19) 0.087(3) 0.0182(18) 0.012(3) 0.038(2)
F8 0.282(8) 0.075(3) 0.073(3) -0.002(2) 0.002(4) 0.039(4)
F9 0.267(8) 0.094(3) 0.076(3) 0.037(2) -0.005(4) 0.035(4)
F10 0.119(4) 0.210(7) 0.126(5) 0.053(4) -0.027(4) 0.028(4)
Eu1 0.04622(15) 0.04127(15) 0.04456(15) 0.00293(9) -0.00811(10) 0.01045(10)
Cl1 0.301(6) 0.211(4) 0.141(3) 0.007(3) 0.038(3) 0.142(4)
C56 0.088(10) 0.119(14) 0.083(12) 0.035(10) 0.008(8) 0.037(9)
Cl2 0.124(4) 0.212(7) 0.122(4) 0.061(4) -0.007(3) -0.029(4)
Cl3 0.146(7) 0.253(13) 0.400(18) 0.219(14) -0.013(9) 0.071(8)
C56' 0.23(3) 0.105(14) 0.091(15) 0.028(11) 0.070(18) 0.019(18)
Cl3' 0.222(10) 0.125(5) 0.271(11) 0.002(6) 0.075(9) 0.032(6)
Cl2' 0.216(7) 0.139(5) 0.120(4) 0.060(4) 0.044(4) 0.059(5)

loop_
_atom_type_symbol
_atom_type_description
_atom_type_scat_dispersion_real
_atom_type_scat_dispersion_imag
_atom_type_scat_source
C C 0.0033 0.0016 'International Tables Vol C Tables 4.2.6.8 and 6.1.1.4'
H H 0.0000 0.0000 'International Tables Vol C Tables 4.2.6.8 and 6.1.1.4'
N N 0.0061 0.0033 'International Tables Vol C Tables 4.2.6.8 and 6.1.1.4'
O O 0.0106 0.0060 'International Tables Vol C Tables 4.2.6.8 and 6.1.1.4'
F F 0.0171 0.0103 'International Tables Vol C Tables 4.2.6.8 and 6.1.1.4'
Eu Eu -0.1578 3.6682 'International Tables Vol C Tables 4.2.6.8 and 6.1.1.4'
Cl Cl 0.1484 0.1585 'International Tables Vol C Tables 4.2.6.8 and 6.1.1.4'

loop_
_geom_angle_atom_site_label_1
_geom_angle_atom_site_label_2
_geom_angle_atom_site_label_3
_geom_angle
_geom_angle_site_symmetry_1
_geom_angle_site_symmetry_3
_geom_angle_publ_flag
N1 C1 C2 123.2(7) . . ?
N1 C1 H1 118.4 . . ?
C2 C1 H1 118.4 . . ?
C3 C2 C1 118.5(7) . . ?
C3 C2 H2 120.8 . . ?
C1 C2 H2 120.8 . . ?
C2 C3 C4 119.8(6) . . ?
C2 C3 H3 120.1 . . ?
C4 C3 H3 120.1 . . ?
C3 C4 C5 119.6(6) . . ?
C3 C4 H4 120.2 . . ?
C5 C4 H4 120.2 . . ?
N1 C5 C4 120.2(6) . . ?
N1 C5 C6 116.1(4) . . ?
C4 C5 C6 123.7(6) . . ?
N2 C6 C7 120.5(6) . . ?
N2 C6 C5 117.2(5) . . ?
C7 C6 C5 122.4(6) . . ?
C8 C7 C6 119.8(7) . . ?
C8 C7 H7 120.1 . . ?
C6 C7 H7 120.1 . . ?
C7 C8 C9 120.3(6) . . ?
C7 C8 H8 119.8 . . ?
C9 C8 H8 119.8 . . ?
C10 C9 C8 116.6(7) . . ?
C10 C9 H9 121.7 . . ?
C8 C9 H9 121.7 . . ?
N2 C10 C9 123.3(7) . . ?
N2 C10 H10 118.4 . . ?
C9 C10 H10 118.4 . . ?
O1 C11 C12 127.6(5) . . ?
O1 C11 C24 113.9(5) . . ?
C12 C11 C24 118.5(5) . . ?
C11 C12 C13 123.6(5) . . ?
C11 C12 H12 118.2 . . ?
C13 C12 H12 118.2 . . ?
O2 C13 C12 122.3(5) . . ?
O2 C13 C14 116.4(4) . . ?
C12 C13 C14 121.2(5) . . ?
C23 C14 C15 118.4(5) . . ?
C23 C14 C13 118.4(4) . . ?
C15 C14 C13 123.0(5) . . ?
C16 C15 C14 121.3(6) . . ?
C16 C15 H15 119.3 . . ?
C14 C15 H15 119.3 . . ?
C15 C16 C17 121.5(5) . . ?
C15 C16 H16 119.3 . . ?
C17 C16 H16 119.3 . . ?
C16 C17 C22 119.0(5) . . ?
C16 C17 C18 123.3(6) . . ?
C22 C17 C18 117.7(6) . . ?
C19 C18 C17 121.5(7) . . ?
C19 C18 H18 119.3 . . ?
C17 C18 H18 119.3 . . ?
C18 C19 C20 120.6(6) . . ?
C18 C19 H19 119.7 . . ?
C20 C19 H19 119.7 . . ?
C21 C20 C19 119.9(7) . . ?
C21 C20 H20 120.0 . . ?
C19 C20 H20 120.0 . . ?
C20 C21 C22 120.6(7) . . ?
C20 C21 H21 119.7 . . ?
C22 C21 H21 119.7 . . ?
F2 C24 F1 103.5(7) . . ?
F2 C24 C25 110.5(8) . . ?
F1 C24 C25 105.6(8) . . ?
F2 C24 C11 113.0(6) . . ?
F1 C24 C11 111.6(6) . . ?
C25 C24 C11 112.1(7) . . ?
C21 C22 C17 119.7(5) . . ?
C21 C22 C23 122.2(5) . . ?
C17 C22 C23 117.9(5) . . ?
C14 C23 C22 121.9(5) . . ?
C14 C23 H23 119.1 . . ?
C22 C23 H23 119.1 . . ?
F3 C25 F4 107.2(11) . . ?
F3 C25 F5 112.5(12) . . ?
F4 C25 F5 109.5(11) . . ?
F3 C25 C24 114.8(10) . . ?
F4 C25 C24 104.6(11) . . ?
F5 C25 C24 107.9(9) . . ?
C31 C30 C29 119.3(5) . . ?
C31 C30 H30 120.3 . . ?
C29 C30 H30 120.3 . . ?
C30 C31 C32 122.8(5) . . ?
C30 C31 H31 118.6 . . ?
C32 C31 H31 118.6 . . ?
C31 C32 C33 123.3(6) . . ?
C31 C32 C37 118.2(5) . . ?
C33 C32 C37 118.4(7) . . ?
C34 C33 C32 120.6(7) . . ?
C34 C33 H33 119.7 . . ?
C32 C33 H33 119.7 . . ?
C33 C34 C35 121.8(6) . . ?
C33 C34 H34 119.1 . . ?
C35 C34 H34 119.1 . . ?
C36 C35 C34 119.3(7) . . ?
C36 C35 H35 120.4 . . ?
C34 C35 H35 120.4 . . ?
C35 C36 C37 121.7(7) . . ?
C35 C36 H36 119.2 . . ?
C37 C36 H36 119.2 . . ?
C38 C37 C36 123.8(5) . . ?
C38 C37 C32 118.0(5) . . ?
C36 C37 C32 118.2(5) . . ?
C29 C38 C37 122.5(5) . . ?
C29 C38 H38 118.7 . . ?
C37 C38 H38 118.7 . . ?
C38 C29 C30 119.1(5) . . ?
C38 C29 C28 118.8(4) . . ?
C30 C29 C28 122.0(5) . . ?
O4 C28 C27 123.0(4) . . ?
O4 C28 C29 115.8(4) . . ?
C27 C28 C29 121.1(4) . . ?
C26 C27 C28 123.0(4) . . ?
C26 C27 H27 118.5 . . ?
C28 C27 H27 118.5 . . ?
O3 C26 C27 128.7(5) . . ?
O3 C26 C39 112.3(4) . . ?
C27 C26 C39 118.9(4) . . ?
F7 C39 F6 104.4(5) . . ?
F7 C39 C40 106.9(6) . . ?
F6 C39 C40 106.9(7) . . ?
F7 C39 C26 112.8(5) . . ?
F6 C39 C26 110.9(5) . . ?
C40 C39 C26 114.1(6) . . ?
F8 C40 F10 109.0(9) . . ?
F8 C40 F9 106.8(7) . . ?
F10 C40 F9 110.3(8) . . ?
F8 C40 C39 113.2(7) . . ?
F10 C40 C39 107.8(7) . . ?
F9 C40 C39 109.7(8) . . ?
O5 C41 C42 130.1(5) . . ?
O5 C41 C54' 112.9(7) . . ?
C42 C41 C54' 114.4(7) . . ?
O5 C41 C54 109.2(5) . . ?
C42 C41 C54 119.1(5) . . ?
C54' C41 C54 32.7(6) . . ?
C41 C42 C43 121.6(5) . . ?
C41 C42 H42 119.2 . . ?
C43 C42 H42 119.2 . . ?
O6 C43 C42 122.7(4) . . ?
O6 C43 C44 116.9(4) . . ?
C42 C43 C44 120.3(4) . . ?
C53 C44 C45 118.7(4) . . ?
C53 C44 C43 118.9(4) . . ?
C45 C44 C43 122.3(4) . . ?
C46 C45 C44 120.4(5) . . ?
C46 C45 H45 119.8 . . ?
C44 C45 H45 119.8 . . ?
C45 C46 C47 121.9(5) . . ?
C45 C46 H46 119.1 . . ?
C47 C46 H46 119.1 . . ?
C52 C47 C48 118.8(5) . . ?
C52 C47 C46 117.9(5) . . ?
C48 C47 C46 123.3(5) . . ?
C49 C48 C47 120.7(6) . . ?
C49 C48 H48 119.6 . . ?
C47 C48 H48 119.6 . . ?
C48 C49 C50 121.5(6) . . ?
C48 C49 H49 119.3 . . ?
C50 C49 H49 119.3 . . ?
C51 C50 C49 119.3(7) . . ?
C51 C50 H50 120.4 . . ?
C49 C50 H50 120.4 . . ?
C50 C51 C52 121.7(6) . . ?
C50 C51 H51 119.1 . . ?
C52 C51 H51 119.1 . . ?
C53 C52 C47 119.2(5) . . ?
C53 C52 C51 122.8(5) . . ?
C47 C52 C51 117.9(5) . . ?
C44 C53 C52 121.9(4) . . ?
C44 C53 H53 119.1 . . ?
C52 C53 H53 119.1 . . ?
F12 C54 F11 105.7(8) . . ?
F12 C54 C55 110.6(9) . . ?
F11 C54 C55 100.9(9) . . ?
F12 C54 C41 113.4(7) . . ?
F11 C54 C41 117.8(8) . . ?
C55 C54 C41 107.8(8) . . ?
F13 C55 F14 107.1(8) . . ?
F13 C55 F15 111.5(9) . . ?
F14 C55 F15 112.5(8) . . ?
F13 C55 C54 116.9(8) . . ?
F14 C55 C54 110.4(9) . . ?
F15 C55 C54 98.5(8) . . ?
F14' C55' F13' 107.6(11) . . ?
F14' C55' F15' 106.2(10) . . ?
F13' C55' F15' 106.9(10) . . ?
F14' C55' C54' 119.3(17) . . ?
F13' C55' C54' 97.9(16) . . ?
F15' C55' C54' 117.6(17) . . ?
F11' C54' F12' 106.7(11) . . ?
F11' C54' C55' 102.2(17) . . ?
F12' C54' C55' 118(4) . . ?
F11' C54' C41 108.9(17) . . ?
F12' C54' C41 113(3) . . ?
C55' C54' C41 108.1(13) . . ?
C5 N1 C1 118.6(5) . . ?
C5 N1 Eu1 122.5(4) . . ?
C1 N1 Eu1 118.5(4) . . ?
C10 N2 C6 119.6(5) . . ?
C10 N2 Eu1 119.6(4) . . ?
C6 N2 Eu1 120.7(4) . . ?
C11 O1 Eu1 134.3(3) . . ?
C13 O2 Eu1 137.8(3) . . ?
C26 O3 Eu1 131.5(3) . . ?
C28 O4 Eu1 135.6(3) . . ?
C41 O5 Eu1 134.0(3) . . ?
C43 O6 Eu1 139.4(3) . . ?
O4 Eu1 O6 149.53(11) . . ?
O4 Eu1 O2 83.79(13) . . ?
O6 Eu1 O2 75.49(13) . . ?
O4 Eu1 O5 138.62(12) . . ?
O6 Eu1 O5 71.24(12) . . ?
O2 Eu1 O5 113.47(14) . . ?
O4 Eu1 O1 76.80(14) . . ?
O6 Eu1 O1 115.98(14) . . ?
O2 Eu1 O1 71.32(12) . . ?
O5 Eu1 O1 74.30(16) . . ?
O4 Eu1 O3 71.92(12) . . ?
O6 Eu1 O3 81.92(12) . . ?
O2 Eu1 O3 77.85(12) . . ?
O5 Eu1 O3 146.13(14) . . ?
O1 Eu1 O3 137.90(13) . . ?
O4 Eu1 N1 75.36(13) . . ?
O6 Eu1 N1 131.35(13) . . ?
O2 Eu1 N1 150.18(15) . . ?
O5 Eu1 N1 72.37(13) . . ?
O1 Eu1 N1 83.17(14) . . ?
O3 Eu1 N1 114.39(13) . . ?
O4 Eu1 N2 105.94(14) . . ?
O6 Eu1 N2 80.62(14) . . ?
O2 Eu1 N2 145.03(14) . . ?
O5 Eu1 N2 81.62(16) . . ?
O1 Eu1 N2 143.23(14) . . ?
O3 Eu1 N2 73.79(13) . . ?
N1 Eu1 N2 63.03(15) . . ?
C56 Cl1 C56' 28.3(5) . . ?
Cl1 C56 Cl3 108.3(8) . . ?
Cl1 C56 Cl2 97.5(6) . . ?
Cl3 C56 Cl2 110.1(8) . . ?
Cl1 C56 H56 113.3 . . ?
Cl3 C56 H56 113.3 . . ?
Cl2 C56 H56 113.3 . . ?
Cl1 C56' Cl3' 122.2(8) . . ?
Cl1 C56' Cl2' 103.7(6) . . ?
Cl3' C56' Cl2' 105.3(8) . . ?
Cl1 C56' H56' 108.3 . . ?
Cl3' C56' H56' 108.3 . . ?
Cl2' C56' H56' 108.3 . . ?
O7' C57 C58 61(2) 2_657 . ?
O7' C58 O7 52(2) . . ?
O7' C58 O7' 108(3) . 2_657 ?
O7 C58 O7' 156(4) . 2_657 ?
O7' C58 C57 120.6(13) . . ?
O7 C58 C57 119.5(13) . . ?
O7' C58 C57 57.1(19) 2_657 . ?
O7' C58 C58 59(2) . 2_657 ?
O7 C58 C58 110(3) . 2_657 ?
O7' C58 C58 48.8(18) 2_657 2_657 ?
C57 C58 C58 85.1(18) . 2_657 ?
C58 O7' C57 103(3) . 2_657 ?
C58 O7' C58 72(3) . 2_657 ?
C57 O7' C58 62(2) 2_657 2_657 ?

loop_
_geom_bond_atom_site_label_1
_geom_bond_atom_site_label_2
_geom_bond_distance
_geom_bond_site_symmetry_2
_geom_bond_publ_flag
C1 N1 1.355(8) . ?
C1 C2 1.368(8) . ?
C1 H1 0.9300 . ?
C2 C3 1.348(11) . ?
C2 H2 0.9300 . ?
C3 C4 1.377(11) . ?
C3 H3 0.9300 . ?
C4 C5 1.404(8) . ?
C4 H4 0.9300 . ?
C5 N1 1.330(7) . ?
C5 C6 1.478(9) . ?
C6 N2 1.348(7) . ?
C6 C7 1.384(8) . ?
C7 C8 1.362(11) . ?
C7 H7 0.9300 . ?
C8 C9 1.398(11) . ?
C8 H8 0.9300 . ?
C9 C10 1.385(9) . ?
C9 H9 0.9300 . ?
C10 N2 1.330(8) . ?
C10 H10 0.9300 . ?
C11 O1 1.253(7) . ?
C11 C12 1.371(8) . ?
C11 C24 1.578(9) . ?
C12 C13 1.416(8) . ?
C12 H12 0.9300 . ?
C13 O2 1.252(6) . ?
C13 C14 1.490(7) . ?
C14 C23 1.368(7) . ?
C14 C15 1.418(7) . ?
C15 C16 1.333(8) . ?
C15 H15 0.9300 . ?
C16 C17 1.407(9) . ?
C16 H16 0.9300 . ?
C17 C22 1.416(8) . ?
C17 C18 1.417(8) . ?
C18 C19 1.352(11) . ?
C18 H18 0.9300 . ?
C19 C20 1.409(11) . ?
C19 H19 0.9300 . ?
C20 C21 1.362(9) . ?
C20 H20 0.9300 . ?
C21 C22 1.413(8) . ?
C21 H21 0.9300 . ?
C24 F2 1.339(8) . ?
C24 F1 1.351(9) . ?
C24 C25 1.427(14) . ?
C22 C23 1.419(7) . ?
C23 H23 0.9300 . ?
C25 F3 1.260(14) . ?
C25 F4 1.346(15) . ?
C25 F5 1.361(12) . ?
C30 C31 1.361(8) . ?
C30 C29 1.416(7) . ?
C30 H30 0.9300 . ?
C31 C32 1.398(9) . ?
C31 H31 0.9300 . ?
C32 C33 1.402(9) . ?
C32 C37 1.430(8) . ?
C33 C34 1.350(11) . ?
C33 H33 0.9300 . ?
C34 C35 1.388(12) . ?
C34 H34 0.9300 . ?
C35 C36 1.355(9) . ?
C35 H35 0.9300 . ?
C36 C37 1.405(8) . ?
C36 H36 0.9300 . ?
C37 C38 1.402(7) . ?
C38 C29 1.371(7) . ?
C38 H38 0.9300 . ?
C29 C28 1.497(7) . ?
C28 O4 1.250(6) . ?
C28 C27 1.406(7) . ?
C27 C26 1.369(7) . ?
C27 H27 0.9300 . ?
C26 O3 1.256(6) . ?
C26 C39 1.535(7) . ?
C39 F7 1.337(7) . ?
C39 F6 1.354(8) . ?
C39 C40 1.492(11) . ?
C40 F8 1.288(9) . ?
C40 F10 1.323(12) . ?
C40 F9 1.365(9) . ?
C41 O5 1.237(7) . ?
C41 C42 1.368(8) . ?
C41 C54' 1.575(19) . ?
C41 C54 1.641(11) . ?
C42 C43 1.410(7) . ?
C42 H42 0.9300 . ?
C43 O6 1.244(5) . ?
C43 C44 1.483(7) . ?
C44 C53 1.379(7) . ?
C44 C45 1.409(7) . ?
C45 C46 1.359(8) . ?
C45 H45 0.9300 . ?
C46 C47 1.415(8) . ?
C46 H46 0.9300 . ?
C47 C52 1.414(7) . ?
C47 C48 1.414(8) . ?
C48 C49 1.346(11) . ?
C48 H48 0.9300 . ?
C49 C50 1.398(11) . ?
C49 H49 0.9300 . ?
C50 C51 1.353(9) . ?
C50 H50 0.9300 . ?
C51 C52 1.423(8) . ?
C51 H51 0.9300 . ?
C52 C53 1.400(7) . ?
C53 H53 0.9300 . ?
C54 F12 1.332(8) . ?
C54 F11 1.383(9) . ?
C54 C55 1.384(17) . ?
C55 F13 1.294(9) . ?
C55 F14 1.340(8) . ?
C55 F15 1.349(9) . ?
C55' F14' 1.328(10) . ?
C55' F13' 1.328(10) . ?
C55' F15' 1.342(10) . ?
C55' C54' 1.47(3) . ?
C54' F11' 1.327(10) . ?
C54' F12' 1.335(10) . ?
N1 Eu1 2.554(4) . ?
N2 Eu1 2.570(4) . ?
O1 Eu1 2.367(4) . ?
O2 Eu1 2.352(3) . ?
O3 Eu1 2.374(3) . ?
O4 Eu1 2.336(3) . ?
O5 Eu1 2.359(4) . ?
O6 Eu1 2.343(3) . ?
Cl1 C56 1.713(9) . ?
Cl1 C56' 1.728(9) . ?
C56 Cl3 1.714(9) . ?
C56 Cl2 1.730(9) . ?
C56 H56 0.9800 . ?
C56' Cl3' 1.729(9) . ?
C56' Cl2' 1.749(10) . ?
C56' H56' 0.9800 . ?
C57 O7' 1.45(5) 2_657 ?
C57 C58 1.516(10) . ?
C58 O7' 1.331(10) . ?
C58 O7 1.331(10) . ?
C58 O7' 1.51(6) 2_657 ?
C58 C58 1.69(7) 2_657 ?
O7' C57 1.45(5) 2_657 ?
O7' C58 1.51(6) 2_657 ?

loop_
_geom_torsion_atom_site_label_1
_geom_torsion_atom_site_label_2
_geom_torsion_atom_site_label_3
_geom_torsion_atom_site_label_4
_geom_torsion
_geom_torsion_site_symmetry_1
_geom_torsion_site_symmetry_2
_geom_torsion_site_symmetry_3
_geom_torsion_site_symmetry_4
_geom_torsion_publ_flag
N1 C1 C2 C3 0.5(11) . . . . ?
C1 C2 C3 C4 -0.9(11) . . . . ?
C2 C3 C4 C5 1.3(11) . . . . ?
C3 C4 C5 N1 -1.2(9) . . . . ?
C3 C4 C5 C6 180.0(6) . . . . ?
N1 C5 C6 N2 1.6(6) . . . . ?
C4 C5 C6 N2 -179.5(5) . . . . ?
N1 C5 C6 C7 -177.5(5) . . . . ?
C4 C5 C6 C7 1.3(8) . . . . ?
N2 C6 C7 C8 0.5(9) . . . . ?
C5 C6 C7 C8 179.6(6) . . . . ?
C6 C7 C8 C9 -0.9(11) . . . . ?
C7 C8 C9 C10 0.8(11) . . . . ?
C8 C9 C10 N2 -0.1(11) . . . . ?
O1 C11 C12 C13 -0.1(12) . . . . ?
C24 C11 C12 C13 177.1(6) . . . . ?
C11 C12 C13 O2 3.5(10) . . . . ?
C11 C12 C13 C14 -173.0(6) . . . . ?
O2 C13 C14 C23 -6.8(7) . . . . ?
C12 C13 C14 C23 169.9(5) . . . . ?
O2 C13 C14 C15 177.7(5) . . . . ?
C12 C13 C14 C15 -5.6(8) . . . . ?
C23 C14 C15 C16 -1.9(9) . . . . ?
C13 C14 C15 C16 173.6(6) . . . . ?
C14 C15 C16 C17 0.3(10) . . . . ?
C15 C16 C17 C22 1.5(10) . . . . ?
C15 C16 C17 C18 -176.8(7) . . . . ?
C16 C17 C18 C19 176.4(7) . . . . ?
C22 C17 C18 C19 -2.0(11) . . . . ?
C17 C18 C19 C20 1.2(13) . . . . ?
C18 C19 C20 C21 0.1(14) . . . . ?
C19 C20 C21 C22 -0.6(13) . . . . ?
O1 C11 C24 F2 161.7(7) . . . . ?
C12 C11 C24 F2 -15.9(10) . . . . ?
O1 C11 C24 F1 45.5(9) . . . . ?
C12 C11 C24 F1 -132.1(7) . . . . ?
O1 C11 C24 C25 -72.7(10) . . . . ?
C12 C11 C24 C25 109.7(10) . . . . ?
C20 C21 C22 C17 -0.3(10) . . . . ?
C20 C21 C22 C23 -175.4(7) . . . . ?
C16 C17 C22 C21 -176.9(6) . . . . ?
C18 C17 C22 C21 1.5(9) . . . . ?
C16 C17 C22 C23 -1.6(8) . . . . ?
C18 C17 C22 C23 176.8(6) . . . . ?
C15 C14 C23 C22 1.7(8) . . . . ?
C13 C14 C23 C22 -174.0(5) . . . . ?
C21 C22 C23 C14 175.2(6) . . . . ?
C17 C22 C23 C14 0.0(8) . . . . ?
F2 C24 C25 F3 -175.1(10) . . . . ?
F1 C24 C25 F3 -63.8(12) . . . . ?
C11 C24 C25 F3 57.9(14) . . . . ?
F2 C24 C25 F4 67.7(10) . . . . ?
F1 C24 C25 F4 179.0(8) . . . . ?
C11 C24 C25 F4 -59.3(11) . . . . ?
F2 C24 C25 F5 -48.8(13) . . . . ?
F1 C24 C25 F5 62.5(12) . . . . ?
C11 C24 C25 F5 -175.8(9) . . . . ?
C29 C30 C31 C32 -0.2(9) . . . . ?
C30 C31 C32 C33 179.9(6) . . . . ?
C30 C31 C32 C37 -1.1(9) . . . . ?
C31 C32 C33 C34 178.5(7) . . . . ?
C37 C32 C33 C34 -0.5(10) . . . . ?
C32 C33 C34 C35 0.3(11) . . . . ?
C33 C34 C35 C36 0.7(11) . . . . ?
C34 C35 C36 C37 -1.6(10) . . . . ?
C35 C36 C37 C38 -179.7(5) . . . . ?
C35 C36 C37 C32 1.3(8) . . . . ?
C31 C32 C37 C38 1.7(7) . . . . ?
C33 C32 C37 C38 -179.3(5) . . . . ?
C31 C32 C37 C36 -179.4(5) . . . . ?
C33 C32 C37 C36 -0.3(8) . . . . ?
C36 C37 C38 C29 -179.8(5) . . . . ?
C32 C37 C38 C29 -0.9(7) . . . . ?
C37 C38 C29 C30 -0.4(7) . . . . ?
C37 C38 C29 C28 177.2(4) . . . . ?
C31 C30 C29 C38 1.0(8) . . . . ?
C31 C30 C29 C28 -176.5(5) . . . . ?
C38 C29 C28 O4 0.3(6) . . . . ?
C30 C29 C28 O4 177.8(4) . . . . ?
C38 C29 C28 C27 -179.2(4) . . . . ?
C30 C29 C28 C27 -1.6(7) . . . . ?
O4 C28 C27 C26 -1.1(8) . . . . ?
C29 C28 C27 C26 178.3(5) . . . . ?
C28 C27 C26 O3 -5.2(9) . . . . ?
C28 C27 C26 C39 174.4(5) . . . . ?
O3 C26 C39 F7 162.9(5) . . . . ?
C27 C26 C39 F7 -16.8(8) . . . . ?
O3 C26 C39 F6 46.1(7) . . . . ?
C27 C26 C39 F6 -133.6(6) . . . . ?
O3 C26 C39 C40 -74.7(7) . . . . ?
C27 C26 C39 C40 105.6(7) . . . . ?
F7 C39 C40 F8 -172.8(8) . . . . ?
F6 C39 C40 F8 -61.4(9) . . . . ?
C26 C39 C40 F8 61.7(10) . . . . ?
F7 C39 C40 F10 66.5(8) . . . . ?
F6 C39 C40 F10 177.9(6) . . . . ?
C26 C39 C40 F10 -59.0(8) . . . . ?
F7 C39 C40 F9 -53.6(9) . . . . ?
F6 C39 C40 F9 57.8(9) . . . . ?
C26 C39 C40 F9 -179.1(7) . . . . ?
O5 C41 C42 C43 -2.5(13) . . . . ?
C54' C41 C42 C43 157.5(8) . . . . ?
C54 C41 C42 C43 -166.0(7) . . . . ?
C41 C42 C43 O6 -3.9(9) . . . . ?
C41 C42 C43 C44 177.1(6) . . . . ?
O6 C43 C44 C53 -6.5(7) . . . . ?
C42 C43 C44 C53 172.6(5) . . . . ?
O6 C43 C44 C45 170.9(5) . . . . ?
C42 C43 C44 C45 -10.0(7) . . . . ?
C53 C44 C45 C46 0.0(8) . . . . ?
C43 C44 C45 C46 -177.4(5) . . . . ?
C44 C45 C46 C47 0.7(9) . . . . ?
C45 C46 C47 C52 -1.3(8) . . . . ?
C45 C46 C47 C48 177.8(6) . . . . ?
C52 C47 C48 C49 1.5(10) . . . . ?
C46 C47 C48 C49 -177.6(7) . . . . ?
C47 C48 C49 C50 -2.1(12) . . . . ?
C48 C49 C50 C51 0.9(13) . . . . ?
C49 C50 C51 C52 0.9(12) . . . . ?
C48 C47 C52 C53 -177.9(5) . . . . ?
C46 C47 C52 C53 1.3(8) . . . . ?
C48 C47 C52 C51 0.3(8) . . . . ?
C46 C47 C52 C51 179.4(5) . . . . ?
C50 C51 C52 C53 176.6(7) . . . . ?
C50 C51 C52 C47 -1.5(10) . . . . ?
C45 C44 C53 C52 0.0(7) . . . . ?
C43 C44 C53 C52 177.4(4) . . . . ?
C47 C52 C53 C44 -0.6(8) . . . . ?
C51 C52 C53 C44 -178.7(5) . . . . ?
O5 C41 C54 F12 -162.7(8) . . . . ?
C42 C41 C54 F12 4.0(12) . . . . ?
C54' C41 C54 F12 94.5(14) . . . . ?
O5 C41 C54 F11 -38.6(12) . . . . ?
C42 C41 C54 F11 128.1(9) . . . . ?
C54' C41 C54 F11 -141.4(16) . . . . ?
O5 C41 C54 C55 74.5(9) . . . . ?
C42 C41 C54 C55 -118.8(8) . . . . ?
C54' C41 C54 C55 -28.3(12) . . . . ?
F12 C54 C55 F13 178.7(8) . . . . ?
F11 C54 C55 F13 67.2(11) . . . . ?
C41 C54 C55 F13 -56.8(10) . . . . ?
F12 C54 C55 F14 56.1(11) . . . . ?
F11 C54 C55 F14 -55.4(10) . . . . ?
C41 C54 C55 F14 -179.4(7) . . . . ?
F12 C54 C55 F15 -61.9(9) . . . . ?
F11 C54 C55 F15 -173.4(8) . . . . ?
C41 C54 C55 F15 62.6(8) . . . . ?
F14' C55' C54' F11' -48(2) . . . . ?
F13' C55' C54' F11' -163.6(17) . . . . ?
F15' C55' C54' F11' 83(2) . . . . ?
F14' C55' C54' F12' 68(3) . . . . ?
F13' C55' C54' F12' -47(3) . . . . ?
F15' C55' C54' F12' -161(3) . . . . ?
F14' C55' C54' C41 -163.1(13) . . . . ?
F13' C55' C54' C41 81.6(14) . . . . ?
F15' C55' C54' C41 -32.2(18) . . . . ?
O5 C41 C54' F11' -165.5(16) . . . . ?
C42 C41 C54' F11' 31.0(19) . . . . ?
C54 C41 C54' F11' -75.4(18) . . . . ?
O5 C41 C54' F12' 76(2) . . . . ?
C42 C41 C54' F12' -87(3) . . . . ?
C54 C41 C54' F12' 166(3) . . . . ?
O5 C41 C54' C55' -55.3(15) . . . . ?
C42 C41 C54' C55' 141.2(11) . . . . ?
C54 C41 C54' C55' 34.8(11) . . . . ?
C4 C5 N1 C1 0.8(7) . . . . ?
C6 C5 N1 C1 179.7(5) . . . . ?
C4 C5 N1 Eu1 173.8(4) . . . . ?
C6 C5 N1 Eu1 -7.3(6) . . . . ?
C2 C1 N1 C5 -0.4(9) . . . . ?
C2 C1 N1 Eu1 -173.8(5) . . . . ?
C9 C10 N2 C6 -0.3(9) . . . . ?
C9 C10 N2 Eu1 176.1(5) . . . . ?
C7 C6 N2 C10 0.2(8) . . . . ?
C5 C6 N2 C10 -179.0(5) . . . . ?
C7 C6 N2 Eu1 -176.3(4) . . . . ?
C5 C6 N2 Eu1 4.6(6) . . . . ?
C12 C11 O1 Eu1 10.8(11) . . . . ?
C24 C11 O1 Eu1 -166.5(4) . . . . ?
C12 C13 O2 Eu1 -19.0(8) . . . . ?
C14 C13 O2 Eu1 157.6(4) . . . . ?
C27 C26 O3 Eu1 -10.9(8) . . . . ?
C39 C26 O3 Eu1 169.4(3) . . . . ?
C27 C28 O4 Eu1 25.3(7) . . . . ?
C29 C28 O4 Eu1 -154.1(3) . . . . ?
C42 C41 O5 Eu1 0.6(13) . . . . ?
C54' C41 O5 Eu1 -159.7(7) . . . . ?
C54 C41 O5 Eu1 165.4(6) . . . . ?
C42 C43 O6 Eu1 13.5(8) . . . . ?
C44 C43 O6 Eu1 -167.4(3) . . . . ?
C28 O4 Eu1 O6 4.3(6) . . . . ?
C28 O4 Eu1 O2 51.3(4) . . . . ?
C28 O4 Eu1 O5 170.2(4) . . . . ?
C28 O4 Eu1 O1 123.5(5) . . . . ?
C28 O4 Eu1 O3 -27.9(4) . . . . ?
C28 O4 Eu1 N1 -150.2(5) . . . . ?
C28 O4 Eu1 N2 -94.4(5) . . . . ?
C43 O6 Eu1 O4 158.8(4) . . . . ?
C43 O6 Eu1 O2 110.1(5) . . . . ?
C43 O6 Eu1 O5 -11.4(5) . . . . ?
C43 O6 Eu1 O1 49.7(5) . . . . ?
C43 O6 Eu1 O3 -170.4(5) . . . . ?
C43 O6 Eu1 N1 -54.9(6) . . . . ?
C43 O6 Eu1 N2 -95.6(5) . . . . ?
C13 O2 Eu1 O4 97.9(5) . . . . ?
C13 O2 Eu1 O6 -104.6(5) . . . . ?
C13 O2 Eu1 O5 -42.9(5) . . . . ?
C13 O2 Eu1 O1 19.8(5) . . . . ?
C13 O2 Eu1 O3 170.7(5) . . . . ?
C13 O2 Eu1 N1 52.5(6) . . . . ?
C13 O2 Eu1 N2 -153.0(4) . . . . ?
C41 O5 Eu1 O4 -168.7(6) . . . . ?
C41 O5 Eu1 O6 3.8(7) . . . . ?
C41 O5 Eu1 O2 -60.4(7) . . . . ?
C41 O5 Eu1 O1 -121.4(7) . . . . ?
C41 O5 Eu1 O3 43.2(8) . . . . ?
C41 O5 Eu1 N1 150.9(7) . . . . ?
C41 O5 Eu1 N2 86.7(7) . . . . ?
C11 O1 Eu1 O4 -102.6(6) . . . . ?
C11 O1 Eu1 O6 47.9(6) . . . . ?
C11 O1 Eu1 O2 -14.8(6) . . . . ?
C11 O1 Eu1 O5 107.3(6) . . . . ?
C11 O1 Eu1 O3 -59.9(7) . . . . ?
C11 O1 Eu1 N1 -179.1(6) . . . . ?
C11 O1 Eu1 N2 158.3(5) . . . . ?
C26 O3 Eu1 O4 19.5(4) . . . . ?
C26 O3 Eu1 O6 -144.6(4) . . . . ?
C26 O3 Eu1 O2 -67.8(4) . . . . ?
C26 O3 Eu1 O5 178.0(4) . . . . ?
C26 O3 Eu1 O1 -24.5(5) . . . . ?
C26 O3 Eu1 N1 83.4(4) . . . . ?
C26 O3 Eu1 N2 132.8(4) . . . . ?
C5 N1 Eu1 O4 123.6(4) . . . . ?
C1 N1 Eu1 O4 -63.3(4) . . . . ?
C5 N1 Eu1 O6 -39.5(4) . . . . ?
C1 N1 Eu1 O6 133.6(4) . . . . ?
C5 N1 Eu1 O2 170.8(3) . . . . ?
C1 N1 Eu1 O2 -16.2(5) . . . . ?
C5 N1 Eu1 O5 -82.6(4) . . . . ?
C1 N1 Eu1 O5 90.4(4) . . . . ?
C5 N1 Eu1 O1 -158.3(4) . . . . ?
C1 N1 Eu1 O1 14.8(4) . . . . ?
C5 N1 Eu1 O3 61.7(4) . . . . ?
C1 N1 Eu1 O3 -125.2(4) . . . . ?
C5 N1 Eu1 N2 6.8(3) . . . . ?
C1 N1 Eu1 N2 179.8(4) . . . . ?
C10 N2 Eu1 O4 114.1(4) . . . . ?
C6 N2 Eu1 O4 -69.5(4) . . . . ?
C10 N2 Eu1 O6 -35.4(4) . . . . ?
C6 N2 Eu1 O6 141.0(4) . . . . ?
C10 N2 Eu1 O2 11.8(6) . . . . ?
C6 N2 Eu1 O2 -171.8(3) . . . . ?
C10 N2 Eu1 O5 -107.6(4) . . . . ?
C6 N2 Eu1 O5 68.8(4) . . . . ?
C10 N2 Eu1 O1 -156.8(4) . . . . ?
C6 N2 Eu1 O1 19.6(5) . . . . ?
C10 N2 Eu1 O3 48.8(4) . . . . ?
C6 N2 Eu1 O3 -134.7(4) . . . . ?
C10 N2 Eu1 N1 177.9(5) . . . . ?
C6 N2 Eu1 N1 -5.6(3) . . . . ?
C56' Cl1 C56 Cl3 -25.7(11) . . . . ?
C56' Cl1 C56 Cl2 -139.9(18) . . . . ?
C56 Cl1 C56' Cl3' 64.0(14) . . . . ?
C56 Cl1 C56' Cl2' -177.7(19) . . . . ?
O7' C57 C58 O7' 92(4) 2_657 . . . ?
O7' C57 C58 O7 153(5) 2_657 . . . ?
O7' C57 C58 C58 43(2) 2_657 . . 2_657 ?
O7 C58 O7' C57 139(3) . . . 2_657 ?
O7' C58 O7' C57 -54(2) 2_657 . . 2_657 ?
C57 C58 O7' C57 -116(3) . . . 2_657 ?
C58 C58 O7' C57 -54(2) 2_657 . . 2_657 ?
O7 C58 O7' C58 -167(3) . . . 2_657 ?
O7' C58 O7' C58 0.000(6) 2_657 . . 2_657 ?
C57 C58 O7' C58 -62(3) . . . 2_657 ?
